data_4306379
loop_
_publ_author_name
'Peter Nockemann'
'Ben Thijs'
'Tatjana N. Parac-Vogt'
'Kristof Van Hecke'
'Luc Van Meervelt'
'Bernard Tinant'
'Ingo Hartenbach'
'Thomas Schleid'
'Vu Thi Ngan'
'Minh Tho Nguyen'
'Koen Binnemans'

_publ_section_title
;
Carboxyl-Functionalized Task-Specific Ionic Liquids for Solubilizing Metal
Oxides
;
_journal_name_full 'Inorganic Chemistry'
_journal_page_first 9987
_journal_page_last 9999
_journal_paper_doi 10.1021/ic801213z
_journal_volume 47
_journal_year 2008
_chemical_formula_moiety 'C9 H18 N O3, C2 F6 N O4 S2'
_chemical_formula_sum 'C11 H18 F6 N2 O7 S2'
_chemical_formula_weight 468.41
_chemical_name_systematic
; 
 ? 
;
_space_group_IT_number 14
_symmetry_cell_setting monoclinic
_symmetry_space_group_name_Hall '-P 2ybc'
_symmetry_space_group_name_H-M 'P 1 21/c 1'
_atom_sites_solution_hydrogens geom
_atom_sites_solution_primary direct
_atom_sites_solution_secondary difmap
_audit_creation_method SHELXL-97
_cell_angle_alpha 90.00
_cell_angle_beta 110.307(3)
_cell_angle_gamma 90.00
_cell_formula_units_Z 4
_cell_length_a 13.0236(8)
_cell_length_b 8.5641(7)
_cell_length_c 17.3436(12)
_cell_measurement_temperature 100(2)
_cell_volume 1814.2(2)
_computing_cell_refinement 'Bruker SAINT'
_computing_data_collection 'Bruker SMART'
_computing_data_reduction 'Bruker SAINT'
_computing_publication_material Platon
_computing_structure_refinement 'SHELXL-97 (Sheldrick, 1997)'
_computing_structure_solution 'SHELXS-97 (Sheldrick, 1990)'
_diffrn_ambient_temperature 100(2)
_diffrn_measured_fraction_theta_full 0.981
_diffrn_measured_fraction_theta_max 0.981
_diffrn_measurement_device_type 'SMART 6000'
_diffrn_measurement_method '\w and \f scans'
_diffrn_radiation_monochromator 'crossed G\"obel mirrors'
_diffrn_radiation_source 'fine-focus sealed tube'
_diffrn_radiation_type CuK\a
_diffrn_radiation_wavelength 1.54178
_diffrn_reflns_av_R_equivalents 0.0644
_diffrn_reflns_av_sigmaI/netI 0.0495
_diffrn_reflns_limit_h_max 15
_diffrn_reflns_limit_h_min -13
_diffrn_reflns_limit_k_max 10
_diffrn_reflns_limit_k_min -9
_diffrn_reflns_limit_l_max 20
_diffrn_reflns_limit_l_min -21
_diffrn_reflns_number 16567
_diffrn_reflns_theta_full 70.61
_diffrn_reflns_theta_max 70.61
_diffrn_reflns_theta_min 3.62
_exptl_absorpt_coefficient_mu 3.617
_exptl_absorpt_correction_T_max 0.485
_exptl_absorpt_correction_T_min 0.309
_exptl_absorpt_correction_type multi-scan
_exptl_absorpt_process_details 'Bruker SADABS'
_exptl_crystal_colour colourless
_exptl_crystal_density_diffrn 1.715
_exptl_crystal_density_method 'not measured'
_exptl_crystal_description rod
_exptl_crystal_F_000 960
_exptl_crystal_size_max 0.4
_exptl_crystal_size_mid 0.2
_exptl_crystal_size_min 0.2
_refine_diff_density_max 0.627
_refine_diff_density_min -0.255
_refine_diff_density_rms 0.094
_refine_ls_extinction_method none
_refine_ls_goodness_of_fit_ref 1.043
_refine_ls_hydrogen_treatment constr
_refine_ls_matrix_type full
_refine_ls_number_parameters 255
_refine_ls_number_reflns 3414
_refine_ls_number_restraints 0
_refine_ls_restrained_S_all 1.043
_refine_ls_R_factor_all 0.0569
_refine_ls_R_factor_gt 0.0420
_refine_ls_shift/su_max 0.001
_refine_ls_shift/su_mean 0.000
_refine_ls_structure_factor_coef Fsqd
_refine_ls_weighting_details 'calc w=1/[\s^2^(Fo^2^)+(0.0578P)^2^+0.5033P] where P=(Fo^2^+2Fc^2^)/3'
_refine_ls_weighting_scheme calc
_refine_ls_wR_factor_gt 0.0981
_refine_ls_wR_factor_ref 0.1067
_reflns_number_gt 2720
_reflns_number_total 3414
_reflns_threshold_expression >2sigma(I)
_cod_data_source_file ic801213z_si_006.cif
_cod_data_source_block wg160
_cod_original_sg_symbol_H-M 'P 21/c'
_cod_database_code 4306379

loop_
_symmetry_equiv_pos_as_xyz
'x, y, z'
'-x, y+1/2, -z+1/2'
'-x, -y, -z'
'x, -y-1/2, z-1/2'

loop_
_atom_site_label
_atom_site_type_symbol
_atom_site_fract_x
_atom_site_fract_y
_atom_site_fract_z
_atom_site_U_iso_or_equiv
_atom_site_adp_type
_atom_site_occupancy
_atom_site_symmetry_multiplicity
_atom_site_calc_flag
_atom_site_refinement_flags
_atom_site_disorder_assembly
_atom_site_disorder_group
C1 C 0.87317(19) 0.7436(3) 0.16988(14) 0.0150(5) Uani 1 1 d . . .
H1A H 0.8429 0.8442 0.1803 0.018 Uiso 1 1 calc R . .
H1B H 0.8157 0.6630 0.1608 0.018 Uiso 1 1 calc R . .
C2 C 0.9716(2) 0.6998(3) 0.24449(14) 0.0168(5) Uani 1 1 d . . .
H2A H 1.0272 0.7837 0.2559 0.020 Uiso 1 1 calc R . .
H2B H 0.9487 0.6895 0.2931 0.020 Uiso 1 1 calc R . .
C3 C 1.0574(2) 0.5750(3) 0.16441(15) 0.0180(5) Uani 1 1 d . . .
H3A H 1.0945 0.4778 0.1575 0.022 Uiso 1 1 calc R . .
H3B H 1.1116 0.6608 0.1770 0.022 Uiso 1 1 calc R . .
C4 C 0.9648(2) 0.6111(3) 0.08539(14) 0.0163(5) Uani 1 1 d . . .
H4A H 0.9131 0.5221 0.0709 0.020 Uiso 1 1 calc R . .
H4B H 0.9946 0.6245 0.0405 0.020 Uiso 1 1 calc R . .
C5 C 0.79670(19) 0.7723(3) 0.02274(14) 0.0167(5) Uani 1 1 d . . .
H5A H 0.7579 0.8655 0.0325 0.020 Uiso 1 1 calc R . .
H5B H 0.7514 0.6800 0.0236 0.020 Uiso 1 1 calc R . .
C6 C 0.8037(2) 0.7856(3) -0.06287(15) 0.0162(5) Uani 1 1 d . . .
C7 C 0.97341(19) 0.9016(3) 0.09796(14) 0.0156(5) Uani 1 1 d . . .
H7A H 0.9995 0.9029 0.0513 0.023 Uiso 1 1 calc R . .
H7B H 1.0363 0.8995 0.1494 0.023 Uiso 1 1 calc R . .
H7C H 0.9296 0.9953 0.0965 0.023 Uiso 1 1 calc R . .
C8 C 0.6840(2) 0.8116(3) -0.20254(15) 0.0236(5) Uani 1 1 d . . .
H8A H 0.7501 0.8545 -0.2106 0.028 Uiso 1 1 calc R . .
H8B H 0.6220 0.8826 -0.2296 0.028 Uiso 1 1 calc R . .
C9 C 0.6596(2) 0.6517(3) -0.24089(16) 0.0257(6) Uani 1 1 d . . .
H9A H 0.7223 0.5828 -0.2154 0.039 Uiso 1 1 calc R . .
H9B H 0.6459 0.6596 -0.3000 0.039 Uiso 1 1 calc R . .
H9C H 0.5946 0.6089 -0.2322 0.039 Uiso 1 1 calc R . .
C10 C 0.3704(2) 0.7800(3) 1.10978(16) 0.0224(5) Uani 1 1 d . . .
C11 C 0.4329(2) 0.7365(3) 0.89710(17) 0.0234(5) Uani 1 1 d . . .
N1 N 0.90384(16) 0.7581(2) 0.09283(11) 0.0140(4) Uani 1 1 d . . .
N2 N 0.28256(18) 0.6434(2) 0.95870(13) 0.0191(4) Uani 1 1 d . . .
O1 O 1.01814(14) 0.55656(19) 0.23102(10) 0.0187(4) Uani 1 1 d . . .
O2 O 0.70185(15) 0.8024(2) -0.11449(10) 0.0206(4) Uani 1 1 d . . .
O3 O 0.88487(14) 0.7807(2) -0.08061(10) 0.0196(4) Uani 1 1 d . . .
O4 O 0.21897(17) 0.5704(2) 1.06970(11) 0.0256(4) Uani 1 1 d . . .
O5 O 0.17318(16) 0.8344(2) 1.01310(11) 0.0268(4) Uani 1 1 d . . .
O6 O 0.23446(16) 0.6602(2) 0.80872(11) 0.0276(4) Uani 1 1 d . . .
O7 O 0.26262(16) 0.9074(2) 0.88547(12) 0.0261(4) Uani 1 1 d . . .
F1 F 0.40810(14) 0.90439(18) 1.08284(10) 0.0293(4) Uani 1 1 d . . .
F2 F 0.34661(16) 0.82077(19) 1.17572(10) 0.0348(4) Uani 1 1 d . . .
F3 F 0.44819(15) 0.6728(2) 1.13156(11) 0.0401(5) Uani 1 1 d . . .
F4 F 0.49415(14) 0.7974(2) 0.96789(10) 0.0389(4) Uani 1 1 d . . .
F5 F 0.46367(16) 0.5914(2) 0.89288(14) 0.0476(5) Uani 1 1 d . . .
F6 F 0.44875(14) 0.8175(2) 0.83672(10) 0.0326(4) Uani 1 1 d . . .
S1 S 0.24646(5) 0.70446(7) 1.03143(3) 0.01701(16) Uani 1 1 d . . .
S2 S 0.28632(5) 0.74475(7) 0.88328(4) 0.01749(16) Uani 1 1 d . . .

loop_
_atom_site_aniso_label
_atom_site_aniso_U_11
_atom_site_aniso_U_22
_atom_site_aniso_U_33
_atom_site_aniso_U_23
_atom_site_aniso_U_13
_atom_site_aniso_U_12
C1 0.0176(11) 0.0141(11) 0.0163(11) 0.0009(8) 0.0098(9) -0.0003(9)
C2 0.0199(12) 0.0153(12) 0.0169(11) 0.0003(9) 0.0087(10) 0.0023(9)
C3 0.0197(12) 0.0134(12) 0.0222(12) -0.0006(9) 0.0086(10) 0.0033(9)
C4 0.0169(12) 0.0133(12) 0.0195(12) -0.0026(9) 0.0072(10) 0.0021(9)
C5 0.0135(11) 0.0186(12) 0.0167(12) -0.0012(9) 0.0034(9) 0.0022(9)
C6 0.0189(12) 0.0105(11) 0.0192(12) -0.0026(9) 0.0066(10) 0.0006(8)
C7 0.0173(12) 0.0121(12) 0.0171(11) 0.0014(8) 0.0056(9) -0.0012(8)
C8 0.0220(13) 0.0323(15) 0.0139(12) 0.0020(10) 0.0029(10) 0.0042(10)
C9 0.0252(14) 0.0281(15) 0.0214(13) -0.0013(10) 0.0051(11) 0.0079(11)
C10 0.0242(13) 0.0143(13) 0.0250(13) -0.0026(9) 0.0040(11) -0.0005(9)
C11 0.0155(12) 0.0272(14) 0.0298(14) -0.0021(10) 0.0109(11) 0.0011(10)
N1 0.0139(10) 0.0136(10) 0.0146(10) 0.0002(7) 0.0052(8) 0.0014(7)
N2 0.0221(11) 0.0143(10) 0.0227(11) 0.0005(8) 0.0099(9) -0.0009(8)
O1 0.0233(9) 0.0121(8) 0.0219(9) 0.0032(6) 0.0092(7) 0.0033(6)
O2 0.0190(9) 0.0260(10) 0.0156(8) -0.0005(7) 0.0046(7) 0.0031(7)
O3 0.0172(9) 0.0246(10) 0.0178(8) -0.0003(7) 0.0069(7) 0.0006(7)
O4 0.0330(11) 0.0247(10) 0.0206(9) -0.0007(7) 0.0114(8) -0.0096(8)
O5 0.0233(10) 0.0347(11) 0.0255(10) 0.0057(8) 0.0123(8) 0.0128(8)
O6 0.0260(10) 0.0368(11) 0.0204(9) -0.0045(8) 0.0086(8) -0.0047(8)
O7 0.0317(11) 0.0198(10) 0.0326(10) 0.0083(7) 0.0186(9) 0.0095(7)
F1 0.0305(9) 0.0201(8) 0.0381(9) -0.0064(6) 0.0129(7) -0.0097(6)
F2 0.0503(11) 0.0299(9) 0.0229(8) -0.0074(6) 0.0108(8) -0.0074(7)
F3 0.0276(9) 0.0260(9) 0.0487(11) -0.0047(7) -0.0094(8) 0.0089(7)
F4 0.0192(8) 0.0665(13) 0.0307(9) -0.0074(8) 0.0085(7) -0.0082(8)
F5 0.0375(11) 0.0302(10) 0.0845(15) 0.0025(9) 0.0332(11) 0.0146(8)
F6 0.0266(9) 0.0442(10) 0.0331(9) -0.0007(7) 0.0183(7) -0.0068(7)
S1 0.0156(3) 0.0178(3) 0.0176(3) 0.0011(2) 0.0057(2) -0.0005(2)
S2 0.0152(3) 0.0190(3) 0.0197(3) 0.0014(2) 0.0078(2) 0.0018(2)

loop_
_atom_type_symbol
_atom_type_description
_atom_type_scat_dispersion_real
_atom_type_scat_dispersion_imag
_atom_type_scat_source
C C 0.0181 0.0091 'International Tables Vol C Tables 4.2.6.8 and 6.1.1.4'
H H 0.0000 0.0000 'International Tables Vol C Tables 4.2.6.8 and 6.1.1.4'
N N 0.0311 0.0180 'International Tables Vol C Tables 4.2.6.8 and 6.1.1.4'
O O 0.0492 0.0322 'International Tables Vol C Tables 4.2.6.8 and 6.1.1.4'
F F 0.0727 0.0534 'International Tables Vol C Tables 4.2.6.8 and 6.1.1.4'
S S 0.3331 0.5567 'International Tables Vol C Tables 4.2.6.8 and 6.1.1.4'

loop_
_geom_angle_atom_site_label_1
_geom_angle_atom_site_label_2
_geom_angle_atom_site_label_3
_geom_angle
_geom_angle_site_symmetry_1
_geom_angle_site_symmetry_3
_geom_angle_publ_flag
C2 C1 N1 111.47(19) . . ?
C2 C1 H1A 109.3 . . ?
N1 C1 H1A 109.3 . . ?
C2 C1 H1B 109.3 . . ?
N1 C1 H1B 109.3 . . ?
H1A C1 H1B 108.0 . . ?
O1 C2 C1 110.77(19) . . ?
O1 C2 H2A 109.5 . . ?
C1 C2 H2A 109.5 . . ?
O1 C2 H2B 109.5 . . ?
C1 C2 H2B 109.5 . . ?
H2A C2 H2B 108.1 . . ?
O1 C3 C4 111.1(2) . . ?
O1 C3 H3A 109.4 . . ?
C4 C3 H3A 109.4 . . ?
O1 C3 H3B 109.4 . . ?
C4 C3 H3B 109.4 . . ?
H3A C3 H3B 108.0 . . ?
C3 C4 N1 111.66(18) . . ?
C3 C4 H4A 109.3 . . ?
N1 C4 H4A 109.3 . . ?
C3 C4 H4B 109.3 . . ?
N1 C4 H4B 109.3 . . ?
H4A C4 H4B 107.9 . . ?
N1 C5 C6 116.18(19) . . ?
N1 C5 H5A 108.2 . . ?
C6 C5 H5A 108.2 . . ?
N1 C5 H5B 108.2 . . ?
C6 C5 H5B 108.2 . . ?
H5A C5 H5B 107.4 . . ?
O3 C6 O2 126.5(2) . . ?
O3 C6 C5 127.1(2) . . ?
O2 C6 C5 106.4(2) . . ?
N1 C7 H7A 109.5 . . ?
N1 C7 H7B 109.5 . . ?
H7A C7 H7B 109.5 . . ?
N1 C7 H7C 109.5 . . ?
H7A C7 H7C 109.5 . . ?
H7B C7 H7C 109.5 . . ?
O2 C8 C9 110.1(2) . . ?
O2 C8 H8A 109.6 . . ?
C9 C8 H8A 109.6 . . ?
O2 C8 H8B 109.6 . . ?
C9 C8 H8B 109.6 . . ?
H8A C8 H8B 108.1 . . ?
C8 C9 H9A 109.5 . . ?
C8 C9 H9B 109.5 . . ?
H9A C9 H9B 109.5 . . ?
C8 C9 H9C 109.5 . . ?
H9A C9 H9C 109.5 . . ?
H9B C9 H9C 109.5 . . ?
F3 C10 F1 108.6(2) . . ?
F3 C10 F2 108.7(2) . . ?
F1 C10 F2 108.5(2) . . ?
F3 C10 S1 110.95(17) . . ?
F1 C10 S1 111.23(18) . . ?
F2 C10 S1 108.81(19) . . ?
F5 C11 F4 109.1(2) . . ?
F5 C11 F6 108.4(2) . . ?
F4 C11 F6 108.5(2) . . ?
F5 C11 S2 110.60(18) . . ?
F4 C11 S2 111.81(18) . . ?
F6 C11 S2 108.34(18) . . ?
C5 N1 C7 110.52(17) . . ?
C5 N1 C4 111.39(17) . . ?
C7 N1 C4 111.03(18) . . ?
C5 N1 C1 105.23(17) . . ?
C7 N1 C1 110.37(17) . . ?
C4 N1 C1 108.11(17) . . ?
S1 N2 S2 125.49(13) . . ?
C2 O1 C3 109.32(17) . . ?
C6 O2 C8 118.0(2) . . ?
O5 S1 O4 118.19(12) . . ?
O5 S1 N2 116.17(11) . . ?
O4 S1 N2 107.23(11) . . ?
O5 S1 C10 103.82(12) . . ?
O4 S1 C10 103.73(12) . . ?
N2 S1 C10 106.24(12) . . ?
O7 S2 O6 118.60(12) . . ?
O7 S2 N2 116.28(11) . . ?
O6 S2 N2 109.18(12) . . ?
O7 S2 C11 104.94(12) . . ?
O6 S2 C11 103.95(12) . . ?
N2 S2 C11 101.48(12) . . ?

loop_
_geom_bond_atom_site_label_1
_geom_bond_atom_site_label_2
_geom_bond_distance
_geom_bond_site_symmetry_2
_geom_bond_publ_flag
C1 C2 1.519(3) . ?
C1 N1 1.527(3) . ?
C1 H1A 0.9900 . ?
C1 H1B 0.9900 . ?
C2 O1 1.424(3) . ?
C2 H2A 0.9900 . ?
C2 H2B 0.9900 . ?
C3 O1 1.425(3) . ?
C3 C4 1.510(3) . ?
C3 H3A 0.9900 . ?
C3 H3B 0.9900 . ?
C4 N1 1.518(3) . ?
C4 H4A 0.9900 . ?
C4 H4B 0.9900 . ?
C5 N1 1.504(3) . ?
C5 C6 1.523(3) . ?
C5 H5A 0.9900 . ?
C5 H5B 0.9900 . ?
C6 O3 1.200(3) . ?
C6 O2 1.326(3) . ?
C7 N1 1.511(3) . ?
C7 H7A 0.9800 . ?
C7 H7B 0.9800 . ?
C7 H7C 0.9800 . ?
C8 O2 1.465(3) . ?
C8 C9 1.507(4) . ?
C8 H8A 0.9900 . ?
C8 H8B 0.9900 . ?
C9 H9A 0.9800 . ?
C9 H9B 0.9800 . ?
C9 H9C 0.9800 . ?
C10 F3 1.322(3) . ?
C10 F1 1.324(3) . ?
C10 F2 1.331(3) . ?
C10 S1 1.830(3) . ?
C11 F5 1.315(3) . ?
C11 F4 1.318(3) . ?
C11 F6 1.331(3) . ?
C11 S2 1.840(3) . ?
N2 S1 1.580(2) . ?
N2 S2 1.585(2) . ?
O4 S1 1.4323(18) . ?
O5 S1 1.4279(19) . ?
O6 S2 1.4307(19) . ?
O7 S2 1.4298(19) . ?
